data_7011738
loop_
_publ_author_name
'Boss, Sally R.'
'Haigh, Robert'
'Linton, David J.'
'Wheatley, Andrew E. H.'

_publ_section_title
;
 Oxygen scavenging by lithium zincates: the synthesis, structural
 characterisation and derivatisation of [Ph(2-C5H4N)N]2ZnRLi??nthf (R =
 But, Bun; n = 1, 2)
;
_journal_issue 16
_journal_name_full 'Journal of the Chemical Society, Dalton Transactions'
_journal_page_first 3129
_journal_paper_doi 10.1039/b203451d
_journal_year 2002
_chemical_formula_sum 'C56 H64 Li2 N8 O4 Zn2'
_chemical_formula_weight 1057.77
_chemical_name_common AW0128
_space_group_IT_number 2
_symmetry_cell_setting triclinic
_symmetry_space_group_name_Hall '-P 1'
_symmetry_space_group_name_H-M 'P -1'
_atom_sites_solution_hydrogens geom
_atom_sites_solution_primary direct
_atom_sites_solution_secondary difmap
_audit_creation_method SHELXL-97
_cell_angle_alpha 77.647(13)
_cell_angle_beta 73.211(15)
_cell_angle_gamma 74.019(14)
_cell_formula_units_Z 2
_cell_length_a 11.9618(3)
_cell_length_b 12.7891(3)
_cell_length_c 19.3890(6)
_cell_measurement_reflns_used 17090
_cell_measurement_temperature 180(2)
_cell_measurement_theta_max 27.48
_cell_measurement_theta_min 1.00
_cell_volume 2700.7(3)
_computing_cell_refinement 'HKL Scalepack (Otwinowski & Minor 1997)'
_computing_data_collection 'Collect (Nonius BV, 1997-2000)'
_computing_data_reduction 'HKL Denzo and Scalepack (Otwinowski & Minor 1997)'
_computing_structure_refinement 'SHELXL-97 (Sheldrick, 1997)'
_computing_structure_solution 'SHELXS-97 (Sheldrick, 1990)'
_diffrn_ambient_temperature 180(2)
_diffrn_detector_area_resol_mean 9
_diffrn_measured_fraction_theta_full 0.987
_diffrn_measured_fraction_theta_max 0.987
_diffrn_measurement_device_type KappaCCD
_diffrn_measurement_method CCD
_diffrn_radiation_monochromator graphite
_diffrn_radiation_source 'fine-focus sealed tube'
_diffrn_radiation_type MoK\a
_diffrn_radiation_wavelength 0.71070
_diffrn_reflns_av_R_equivalents 0.0536
_diffrn_reflns_av_sigmaI/netI 0.0627
_diffrn_reflns_limit_h_max 15
_diffrn_reflns_limit_h_min -15
_diffrn_reflns_limit_k_max 16
_diffrn_reflns_limit_k_min -16
_diffrn_reflns_limit_l_max 25
_diffrn_reflns_limit_l_min -24
_diffrn_reflns_number 30519
_diffrn_reflns_theta_full 27.48
_diffrn_reflns_theta_max 27.48
_diffrn_reflns_theta_min 2.11
_exptl_absorpt_coefficient_mu 0.940
_exptl_absorpt_correction_T_max 0.9545
_exptl_absorpt_correction_T_min 0.8641
_exptl_absorpt_correction_type multi-scan
_exptl_absorpt_process_details 'Sortav Blessing (1995)'
_exptl_crystal_colour colourless
_exptl_crystal_density_diffrn 1.301
_exptl_crystal_density_method 'not measured'
_exptl_crystal_description blocks
_exptl_crystal_F_000 1108
_exptl_crystal_size_max 0.16
_exptl_crystal_size_mid 0.12
_exptl_crystal_size_min 0.05
_refine_diff_density_max 0.640
_refine_diff_density_min -0.996
_refine_diff_density_rms 0.208
_refine_ls_extinction_method none
_refine_ls_goodness_of_fit_ref 1.164
_refine_ls_hydrogen_treatment mixed
_refine_ls_matrix_type full
_refine_ls_number_parameters 698
_refine_ls_number_reflns 12229
_refine_ls_number_restraints 3
_refine_ls_restrained_S_all 1.164
_refine_ls_R_factor_all 0.0712
_refine_ls_R_factor_gt 0.0429
_refine_ls_shift/su_max 0.001
_refine_ls_shift/su_mean 0.000
_refine_ls_structure_factor_coef Fsqd
_refine_ls_weighting_details 'calc w=1/[\s^2^(Fo^2^)+(0.0795P)^2^+0.0948P] where P=(Fo^2^+2Fc^2^)/3'
_refine_ls_weighting_scheme calc
_refine_ls_wR_factor_gt 0.1141
_refine_ls_wR_factor_ref 0.1509
_reflns_number_gt 9177
_reflns_number_total 12229
_reflns_threshold_expression >2sigma(I)
_cod_data_source_file b203451d.txt
_cod_data_source_block aw0128
_cod_original_cell_volume 2700.70(29)
_cod_original_sg_symbol_H-M p-1
_cod_database_code 7011738

loop_
_symmetry_equiv_pos_as_xyz
'x, y, z'
'-x, -y, -z'

loop_
_atom_site_label
_atom_site_type_symbol
_atom_site_fract_x
_atom_site_fract_y
_atom_site_fract_z
_atom_site_U_iso_or_equiv
_atom_site_adp_type
_atom_site_occupancy
_atom_site_symmetry_multiplicity
_atom_site_calc_flag
_atom_site_refinement_flags
_atom_site_disorder_assembly
_atom_site_disorder_group
Zn1 Zn -0.58777(3) 0.10417(2) 0.487367(17) 0.02388(10) Uani 1 1 d . . .
N1 N -0.54127(19) 0.24726(18) 0.45219(13) 0.0272(5) Uani 1 1 d . . .
C2 C -0.8344(3) 0.4493(3) 0.48409(19) 0.0395(8) Uani 1 1 d . . .
H2A H -0.9087 0.4584 0.5197 0.047 Uiso 1 1 calc R . .
O1 O 0.05631(15) 0.40721(14) 0.04135(10) 0.0231(4) Uani 1 1 d . . .
Li1 Li -0.3451(4) 0.0472(4) 0.3756(3) 0.0292(10) Uiso 1 1 d . . .
Zn2 Zn -0.03193(3) 0.42698(2) -0.037068(17) 0.02381(10) Uani 1 1 d . . .
N2 N -0.33811(19) 0.16590(18) 0.43020(13) 0.0263(5) Uani 1 1 d . . .
C3 C -0.8204(3) 0.5231(3) 0.4217(2) 0.0482(9) Uani 1 1 d . . .
H3A H -0.8848 0.5835 0.4137 0.058 Uiso 1 1 calc R . .
Li2 Li -0.0648(4) 0.3850(4) 0.1292(3) 0.0304(11) Uani 1 1 d . . .
O2 O -0.48129(15) -0.01473(14) 0.42765(10) 0.0229(4) Uani 1 1 d . . .
N3 N -0.75890(19) 0.10991(19) 0.49606(13) 0.0276(5) Uani 1 1 d . . .
C4 C -0.7127(3) 0.5096(3) 0.3704(2) 0.0538(10) Uani 1 1 d . . .
H4A H -0.7024 0.5620 0.3276 0.065 Uiso 1 1 calc R . .
O3 O -0.0709(2) 0.22827(19) 0.17711(12) 0.0423(6) Uani 1 1 d . . .
N4 N -0.8027(2) 0.08049(19) 0.62183(14) 0.0302(5) Uani 1 1 d . . .
C5 C -0.6186(3) 0.4206(3) 0.38040(19) 0.0406(8) Uani 1 1 d . . .
H5A H -0.5453 0.4115 0.3440 0.049 Uiso 1 1 calc R . .
O4 O -0.3374(2) 0.1357(2) 0.27065(12) 0.0463(6) Uani 1 1 d . . .
N5 N -0.1883(2) 0.3837(2) -0.00472(13) 0.0285(5) Uani 1 1 d . . .
C6 C -0.6315(2) 0.3443(2) 0.44389(17) 0.0295(6) Uani 1 1 d . . .
N6 N -0.2312(2) 0.44305(19) 0.10669(13) 0.0285(5) Uani 1 1 d . . .
C7 C -0.4267(2) 0.2572(2) 0.44236(15) 0.0266(6) Uani 1 1 d . . .
N7 N 0.0825(2) 0.36139(19) -0.12126(13) 0.0277(5) Uani 1 1 d . . .
C8 C -0.3991(3) 0.3553(3) 0.44915(18) 0.0376(7) Uani 1 1 d . . .
H8A H -0.4610 0.4198 0.4566 0.045 Uiso 1 1 calc R . .
N8 N 0.0466(2) 0.52399(19) -0.20007(13) 0.0295(5) Uani 1 1 d . . .
C9 C -0.2831(3) 0.3566(3) 0.4449(2) 0.0438(8) Uani 1 1 d . . .
H9A H -0.2642 0.4219 0.4493 0.053 Uiso 1 1 calc R . .
C10 C -0.1933(3) 0.2617(3) 0.43412(19) 0.0403(8) Uani 1 1 d . . .
H10A H -0.1123 0.2605 0.4313 0.048 Uiso 1 1 calc R . .
C11 C -0.2254(2) 0.1706(2) 0.42780(16) 0.0318(7) Uani 1 1 d . . .
H11A H -0.1641 0.1055 0.4212 0.038 Uiso 1 1 calc R . .
C1 C -0.7401(3) 0.3606(2) 0.49580(17) 0.0319(7) Uani 1 1 d . . .
H1A H -0.7502 0.3106 0.5399 0.038 Uiso 1 1 calc R . .
C12 C -0.8804(3) 0.0968(2) 0.68686(18) 0.0347(7) Uani 1 1 d . . .
H12A H -0.8508 0.0709 0.7294 0.042 Uiso 1 1 calc R . .
C13 C -0.9992(3) 0.1485(3) 0.6953(2) 0.0425(8) Uani 1 1 d . . .
H13A H -1.0508 0.1576 0.7422 0.051 Uiso 1 1 calc R . .
C14 C -1.0413(3) 0.1868(3) 0.6328(2) 0.0439(9) Uani 1 1 d . . .
H14A H -1.1235 0.2219 0.6367 0.053 Uiso 1 1 calc R . .
C15 C -0.9654(2) 0.1745(2) 0.56561(19) 0.0365(7) Uani 1 1 d . . .
H15A H -0.9943 0.2018 0.5229 0.044 Uiso 1 1 calc R . .
C16 C -0.8430(2) 0.1203(2) 0.56036(17) 0.0281(6) Uani 1 1 d . . .
C17 C -0.7960(2) 0.1232(2) 0.43115(16) 0.0276(6) Uani 1 1 d . . .
C18 C -0.8663(3) 0.0584(3) 0.42246(18) 0.0365(7) Uani 1 1 d . . .
H18A H -0.8960 0.0077 0.4626 0.044 Uiso 1 1 calc R . .
C19 C -0.8932(3) 0.0663(3) 0.3571(2) 0.0430(8) Uani 1 1 d . . .
H19A H -0.9422 0.0220 0.3528 0.052 Uiso 1 1 calc R . .
C20 C -0.8499(3) 0.1377(3) 0.2975(2) 0.0443(8) Uani 1 1 d . . .
H20A H -0.8674 0.1418 0.2520 0.053 Uiso 1 1 calc R . .
C21 C -0.7811(3) 0.2028(3) 0.3048(2) 0.0472(9) Uani 1 1 d . . .
H21A H -0.7515 0.2529 0.2643 0.057 Uiso 1 1 calc R . .
C22 C -0.7547(3) 0.1963(3) 0.37052(18) 0.0390(8) Uani 1 1 d . . .
H22A H -0.7074 0.2423 0.3746 0.047 Uiso 1 1 calc R . .
C27 C -0.3123(3) 0.4885(3) 0.16314(17) 0.0378(7) Uani 1 1 d . . .
H27A H -0.2831 0.5066 0.1987 0.045 Uiso 1 1 calc R . .
C28 C -0.4341(3) 0.5102(3) 0.17241(19) 0.0473(9) Uani 1 1 d . . .
H28A H -0.4877 0.5425 0.2130 0.057 Uiso 1 1 calc R C .
C29 C -0.4760(3) 0.4833(3) 0.1206(2) 0.0502(9) Uani 1 1 d . . .
H29A H -0.5598 0.4965 0.1254 0.060 Uiso 1 1 calc R . .
C30 C -0.3972(3) 0.4379(3) 0.06269(18) 0.0402(8) Uani 1 1 d . . .
H30A H -0.4261 0.4189 0.0274 0.048 Uiso 1 1 calc R C .
C31 C -0.2725(2) 0.4190(2) 0.05493(16) 0.0281(6) Uani 1 1 d . . .
C32 C -0.2221(2) 0.3344(2) -0.05213(17) 0.0313(6) Uani 1 1 d . . .
C33 C -0.2767(3) 0.2453(3) -0.0257(2) 0.0479(9) Uani 1 1 d . . .
H33A H -0.2944 0.2191 0.0250 0.058 Uiso 1 1 calc R . .
C34 C -0.3052(4) 0.1948(4) -0.0727(3) 0.0627(11) Uani 1 1 d . . .
H34A H -0.3433 0.1350 -0.0539 0.075 Uiso 1 1 calc R . .
C35 C -0.2791(3) 0.2304(4) -0.1460(2) 0.0606(11) Uani 1 1 d . . .
H35A H -0.2991 0.1954 -0.1779 0.073 Uiso 1 1 calc R . .
C36 C -0.2240(3) 0.3168(3) -0.1736(2) 0.0478(9) Uani 1 1 d . . .
H36A H -0.2046 0.3407 -0.2246 0.057 Uiso 1 1 calc R . .
C37 C -0.1965(2) 0.3695(3) -0.12661(17) 0.0336(7) Uani 1 1 d . . .
H37A H -0.1598 0.4302 -0.1459 0.040 Uiso 1 1 calc R . .
C38 C 0.0255(3) 0.5755(3) -0.26417(17) 0.0370(7) Uani 1 1 d . . .
H38A H 0.0007 0.6534 -0.2700 0.044 Uiso 1 1 calc R . .
C39 C 0.0368(3) 0.5248(3) -0.32257(18) 0.0442(8) Uani 1 1 d . . .
H39A H 0.0182 0.5654 -0.3665 0.053 Uiso 1 1 calc R . .
C40 C 0.0768(3) 0.4114(3) -0.31368(18) 0.0444(8) Uani 1 1 d . . .
H40A H 0.0881 0.3728 -0.3528 0.053 Uiso 1 1 calc R . .
C41 C 0.1002(3) 0.3545(3) -0.24917(17) 0.0365(7) Uani 1 1 d . . .
H41A H 0.1298 0.2770 -0.2439 0.044 Uiso 1 1 calc R . .
C42 C 0.0800(2) 0.4121(2) -0.19037(15) 0.0273(6) Uani 1 1 d . . .
C43 C 0.1451(3) 0.2494(2) -0.11217(16) 0.0309(6) Uani 1 1 d . . .
C44 C 0.2675(3) 0.2182(3) -0.1435(2) 0.0497(9) Uani 1 1 d . . .
H44A H 0.3089 0.2717 -0.1736 0.060 Uiso 1 1 calc R . .
C45 C 0.3287(3) 0.1114(3) -0.1316(2) 0.0603(11) Uani 1 1 d . . .
H45A H 0.4118 0.0916 -0.1544 0.072 Uiso 1 1 calc R . .
C46 C 0.2718(3) 0.0315(3) -0.0870(2) 0.0529(9) Uani 1 1 d . . .
H46A H 0.3155 -0.0423 -0.0788 0.063 Uiso 1 1 calc R . .
C47 C 0.1515(3) 0.0605(3) -0.0548(2) 0.0482(9) Uani 1 1 d . . .
H47A H 0.1116 0.0067 -0.0236 0.058 Uiso 1 1 calc R . .
C48 C 0.0877(3) 0.1691(2) -0.06777(18) 0.0379(7) Uani 1 1 d . . .
H48A H 0.0042 0.1883 -0.0460 0.045 Uiso 1 1 calc R . .
C49 C 0.1761(2) 0.3393(2) 0.02950(16) 0.0296(6) Uani 1 1 d . . .
H49A H 0.2263 0.3718 -0.0158 0.036 Uiso 1 1 calc R . .
H49B H 0.1737 0.2656 0.0224 0.036 Uiso 1 1 calc R . .
C50 C 0.2332(3) 0.3268(3) 0.0909(2) 0.0443(8) Uani 1 1 d . . .
H50A H 0.1837 0.2934 0.1361 0.053 Uiso 1 1 calc R . .
H50B H 0.2348 0.4005 0.0985 0.053 Uiso 1 1 calc R . .
C51 C 0.3617(3) 0.2554(3) 0.0775(3) 0.0611(11) Uani 1 1 d . . .
H51A H 0.4085 0.2835 0.0293 0.073 Uiso 1 1 calc R . .
H51B H 0.3997 0.2622 0.1149 0.073 Uiso 1 1 calc R . .
C52 C 0.3673(4) 0.1347(4) 0.0795(3) 0.0886(16) Uani 1 1 d . . .
H52A H 0.4512 0.0937 0.0704 0.133 Uiso 1 1 calc R . .
H52B H 0.3313 0.1270 0.0420 0.133 Uiso 1 1 calc R . .
H52C H 0.3231 0.1056 0.1275 0.133 Uiso 1 1 calc R . .
C23 C -0.5369(2) -0.0713(2) 0.39433(16) 0.0294(6) Uani 1 1 d . B .
H23A H -0.5733 -0.0184 0.3570 0.035 Uiso 1 1 calc R . .
H23B H -0.6021 -0.0992 0.4319 0.035 Uiso 1 1 calc R . .
C24 C -0.4491(3) -0.1660(3) 0.3592(2) 0.0437(8) Uani 1 1 d D . .
H24A H -0.4106 -0.2176 0.3961 0.052 Uiso 1 1 calc R A 1
H24B H -0.3856 -0.1377 0.3204 0.052 Uiso 1 1 calc R A 1
C25 C -0.509(2) -0.2277(18) 0.3266(13) 0.101(9) Uani 0.50 1 d PD B 1
H25A H -0.5052 -0.1964 0.2749 0.122 Uiso 0.50 1 calc PR B 1
H25B H -0.5938 -0.2209 0.3532 0.122 Uiso 0.50 1 calc PR B 1
C25' C -0.508(2) -0.2453(14) 0.3415(8) 0.046(4) Uani 0.50 1 d PD B 2
H25C H -0.4432 -0.3024 0.3170 0.055 Uiso 0.50 1 calc PR B 2
H25D H -0.5499 -0.2825 0.3880 0.055 Uiso 0.50 1 calc PR B 2
C26 C -0.4390(8) -0.3539(6) 0.3328(5) 0.068(3) Uani 0.50 1 d P B 1
H26A H -0.4759 -0.3950 0.3118 0.102 Uiso 0.50 1 calc PR B 1
H26B H -0.4434 -0.3843 0.3841 0.102 Uiso 0.50 1 calc PR B 1
H26C H -0.3548 -0.3598 0.3062 0.102 Uiso 0.50 1 calc PR B 1
C26' C -0.5883(11) -0.2006(11) 0.2981(7) 0.107(4) Uani 0.50 1 d P B 2
H26D H -0.6223 -0.2586 0.2920 0.160 Uiso 0.50 1 calc PR B 2
H26E H -0.5467 -0.1683 0.2503 0.160 Uiso 0.50 1 calc PR B 2
H26F H -0.6528 -0.1435 0.3213 0.160 Uiso 0.50 1 calc PR B 2
C53 C -0.4373(13) 0.1339(16) 0.2447(12) 0.071(6) Uani 0.50 1 d PD C 1
H53A H -0.4308 0.1752 0.1954 0.107 Uiso 0.50 1 calc PR C 1
H53B H -0.5120 0.1676 0.2772 0.107 Uiso 0.50 1 calc PR C 1
H53C H -0.4374 0.0577 0.2436 0.107 Uiso 0.50 1 calc PR C 1
C54 C -0.2555(6) 0.1729(6) 0.2092(3) 0.0300(14) Uani 0.50 1 d PD C 1
H54A H -0.2960 0.2413 0.1827 0.036 Uiso 0.50 1 calc PR C 1
H54B H -0.2221 0.1168 0.1760 0.036 Uiso 0.50 1 calc PR C 1
C55 C -0.1545(19) 0.1950(16) 0.2343(11) 0.033(3) Uani 0.50 1 d PD C 1
H55A H -0.1886 0.2522 0.2667 0.039 Uiso 0.50 1 calc PR C 1
H55B H -0.1169 0.1270 0.2625 0.039 Uiso 0.50 1 calc PR C 1
C56 C 0.0096(7) 0.1292(11) 0.1394(8) 0.045(3) Uani 0.50 1 d PD C 1
H56D H -0.0052 0.0607 0.1705 0.067 Uiso 0.50 1 calc PR C 1
H56E H 0.0941 0.1306 0.1310 0.067 Uiso 0.50 1 calc PR C 1
H56F H -0.0088 0.1334 0.0927 0.067 Uiso 0.50 1 calc PR C 1
C53' C -0.4582(12) 0.1666(17) 0.2587(12) 0.053(4) Uani 0.50 1 d PD C 2
H53D H -0.4563 0.2075 0.2096 0.080 Uiso 0.50 1 calc PR C 2
H53E H -0.5121 0.2128 0.2948 0.080 Uiso 0.50 1 calc PR C 2
H53F H -0.4873 0.1001 0.2637 0.080 Uiso 0.50 1 calc PR C 2
C54' C -0.2921(8) 0.2298(9) 0.2418(7) 0.085(3) Uani 0.50 1 d PD C 2
H54C H -0.3466 0.2915 0.2669 0.102 Uiso 0.50 1 calc PR C 2
H54D H -0.2931 0.2488 0.1897 0.102 Uiso 0.50 1 calc PR C 2
C55' C -0.171(2) 0.2206(19) 0.2478(12) 0.054(4) Uani 0.50 1 d PD C 2
H55C H -0.1465 0.1493 0.2778 0.065 Uiso 0.50 1 calc PR C 2
H55D H -0.1743 0.2790 0.2751 0.065 Uiso 0.50 1 calc PR C 2
C56' C -0.0464(13) 0.1458(12) 0.1427(8) 0.084(5) Uani 0.50 1 d PD C 2
H56A H -0.0556 0.0793 0.1778 0.126 Uiso 0.50 1 calc PR C 2
H56B H 0.0364 0.1358 0.1130 0.126 Uiso 0.50 1 calc PR C 2
H56C H -0.1013 0.1598 0.1110 0.126 Uiso 0.50 1 calc PR C 2

loop_
_atom_site_aniso_label
_atom_site_aniso_U_11
_atom_site_aniso_U_22
_atom_site_aniso_U_33
_atom_site_aniso_U_23
_atom_site_aniso_U_13
_atom_site_aniso_U_12
Zn1 0.02149(16) 0.02282(17) 0.0262(2) -0.00008(13) -0.00583(13) -0.00586(13)
N1 0.0230(11) 0.0210(11) 0.0344(14) -0.0001(10) -0.0041(10) -0.0062(9)
C2 0.0311(15) 0.0367(18) 0.050(2) -0.0125(16) -0.0106(15) -0.0010(13)
O1 0.0233(9) 0.0217(9) 0.0220(10) 0.0003(8) -0.0056(8) -0.0038(7)
Zn2 0.02480(17) 0.02437(18) 0.02028(18) -0.00137(13) -0.00377(13) -0.00574(13)
N2 0.0244(11) 0.0263(12) 0.0271(13) -0.0007(10) -0.0056(10) -0.0072(10)
C3 0.0402(18) 0.0332(18) 0.070(3) 0.0027(17) -0.0252(18) -0.0017(15)
Li2 0.033(2) 0.034(3) 0.024(3) 0.003(2) -0.007(2) -0.014(2)
O2 0.0237(9) 0.0237(9) 0.0230(10) -0.0033(8) -0.0078(8) -0.0059(8)
N3 0.0218(11) 0.0278(12) 0.0310(14) 0.0028(10) -0.0077(10) -0.0062(10)
C4 0.049(2) 0.042(2) 0.065(3) 0.0216(18) -0.0227(19) -0.0129(17)
O3 0.0522(13) 0.0416(13) 0.0360(13) 0.0072(11) -0.0099(11) -0.0262(11)
N4 0.0288(12) 0.0260(12) 0.0327(15) -0.0048(11) -0.0043(11) -0.0042(10)
C5 0.0368(16) 0.0363(17) 0.044(2) 0.0086(15) -0.0107(15) -0.0116(14)
O4 0.0523(14) 0.0548(15) 0.0356(13) 0.0118(11) -0.0145(11) -0.0286(12)
N5 0.0264(11) 0.0326(13) 0.0268(13) -0.0053(10) -0.0044(10) -0.0085(10)
C6 0.0318(15) 0.0231(14) 0.0361(17) -0.0009(12) -0.0126(13) -0.0085(12)
N6 0.0264(11) 0.0329(13) 0.0242(13) -0.0010(10) -0.0038(10) -0.0088(10)
C7 0.0302(14) 0.0250(14) 0.0240(15) 0.0004(11) -0.0053(12) -0.0096(12)
N7 0.0304(12) 0.0254(12) 0.0224(13) -0.0019(10) -0.0035(10) -0.0028(10)
C8 0.0393(17) 0.0294(16) 0.047(2) -0.0074(14) -0.0128(15) -0.0089(13)
N8 0.0319(12) 0.0303(13) 0.0247(13) -0.0030(10) -0.0054(10) -0.0072(10)
C9 0.0438(18) 0.0343(17) 0.062(2) -0.0061(16) -0.0190(17) -0.0176(15)
C10 0.0343(16) 0.0416(18) 0.051(2) 0.0055(16) -0.0219(15) -0.0165(14)
C11 0.0272(14) 0.0326(16) 0.0331(17) 0.0029(13) -0.0095(13) -0.0067(12)
C1 0.0330(15) 0.0277(15) 0.0335(17) -0.0031(13) -0.0077(13) -0.0062(12)
C12 0.0392(16) 0.0258(15) 0.0337(18) -0.0066(13) 0.0010(14) -0.0075(13)
C13 0.0369(17) 0.0312(17) 0.052(2) -0.0143(16) 0.0066(16) -0.0080(14)
C14 0.0274(15) 0.0316(17) 0.064(3) -0.0085(17) 0.0010(16) -0.0040(13)
C15 0.0246(14) 0.0272(15) 0.051(2) -0.0007(14) -0.0068(14) -0.0020(12)
C16 0.0241(13) 0.0208(13) 0.0376(17) -0.0020(12) -0.0051(12) -0.0068(11)
C17 0.0228(13) 0.0258(14) 0.0332(17) 0.0008(12) -0.0113(12) -0.0031(11)
C18 0.0325(15) 0.0354(17) 0.044(2) 0.0049(14) -0.0157(14) -0.0131(13)
C19 0.0424(17) 0.0371(18) 0.059(2) -0.0040(16) -0.0258(17) -0.0121(15)
C20 0.0498(19) 0.0441(19) 0.046(2) -0.0024(16) -0.0264(16) -0.0099(16)
C21 0.052(2) 0.052(2) 0.044(2) 0.0092(17) -0.0221(17) -0.0230(17)
C22 0.0409(17) 0.0420(18) 0.0402(19) 0.0058(15) -0.0173(15) -0.0207(15)
C27 0.0346(16) 0.0480(19) 0.0271(17) -0.0079(15) -0.0003(13) -0.0095(14)
C28 0.0326(16) 0.065(2) 0.036(2) -0.0136(17) 0.0003(15) -0.0026(16)
C29 0.0242(15) 0.071(3) 0.049(2) -0.0085(19) -0.0042(15) -0.0050(16)
C30 0.0287(15) 0.052(2) 0.039(2) -0.0006(16) -0.0122(14) -0.0087(15)
C31 0.0260(13) 0.0287(15) 0.0263(16) 0.0046(12) -0.0059(12) -0.0081(12)
C32 0.0282(14) 0.0357(16) 0.0318(17) -0.0062(13) -0.0096(12) -0.0066(12)
C33 0.060(2) 0.049(2) 0.042(2) -0.0046(17) -0.0113(17) -0.0267(18)
C34 0.070(3) 0.066(3) 0.068(3) -0.017(2) -0.013(2) -0.037(2)
C35 0.056(2) 0.076(3) 0.065(3) -0.032(2) -0.017(2) -0.020(2)
C36 0.0391(17) 0.066(2) 0.039(2) -0.0211(18) -0.0114(15) -0.0011(17)
C37 0.0262(14) 0.0401(17) 0.0337(18) -0.0087(14) -0.0075(13) -0.0036(13)
C38 0.0455(18) 0.0315(16) 0.0330(18) 0.0017(14) -0.0115(14) -0.0099(14)
C39 0.065(2) 0.045(2) 0.0255(18) 0.0024(15) -0.0155(16) -0.0194(17)
C40 0.064(2) 0.045(2) 0.0281(18) -0.0081(15) -0.0089(16) -0.0191(17)
C41 0.0488(18) 0.0314(16) 0.0275(17) -0.0051(13) -0.0040(14) -0.0111(14)
C42 0.0267(13) 0.0298(15) 0.0237(15) -0.0045(12) -0.0020(11) -0.0078(12)
C43 0.0390(16) 0.0267(15) 0.0248(16) -0.0051(12) -0.0068(13) -0.0039(13)
C44 0.0405(18) 0.0386(19) 0.052(2) 0.0010(16) 0.0049(16) -0.0020(15)
C45 0.045(2) 0.045(2) 0.067(3) -0.003(2) 0.0026(19) 0.0072(17)
C46 0.057(2) 0.0280(17) 0.063(3) -0.0022(17) -0.0141(19) 0.0028(16)
C47 0.053(2) 0.0296(17) 0.055(2) 0.0022(16) -0.0080(18) -0.0101(16)
C48 0.0345(16) 0.0320(16) 0.042(2) -0.0023(14) -0.0059(14) -0.0062(13)
C49 0.0260(14) 0.0266(15) 0.0308(17) -0.0014(12) -0.0060(12) -0.0002(12)
C50 0.0394(17) 0.0431(19) 0.051(2) -0.0081(17) -0.0200(16) 0.0000(15)
C51 0.0390(19) 0.068(3) 0.072(3) -0.002(2) -0.0291(19) 0.0037(18)
C52 0.058(3) 0.064(3) 0.130(5) -0.017(3) -0.031(3) 0.020(2)
C23 0.0322(14) 0.0346(16) 0.0257(16) -0.0023(12) -0.0096(12) -0.0137(13)
C24 0.0468(18) 0.0429(19) 0.050(2) -0.0181(17) -0.0174(16) -0.0093(15)
C25 0.070(11) 0.118(19) 0.15(2) -0.099(15) -0.018(14) -0.030(12)
C25' 0.084(10) 0.034(5) 0.026(4) -0.002(4) -0.018(5) -0.021(5)
C26 0.100(7) 0.045(4) 0.066(6) -0.021(4) -0.004(5) -0.035(5)
C26' 0.115(9) 0.129(11) 0.107(10) -0.044(8) -0.027(8) -0.057(9)
C53 0.078(11) 0.089(13) 0.054(11) 0.033(9) -0.024(8) -0.054(11)
C54 0.038(4) 0.037(4) 0.017(3) -0.004(3) -0.003(3) -0.016(3)
C55 0.036(6) 0.033(5) 0.024(6) -0.001(4) -0.002(4) -0.007(4)
C56 0.032(4) 0.042(5) 0.059(6) -0.027(4) 0.010(4) -0.013(4)
C53' 0.034(4) 0.077(10) 0.047(7) -0.004(6) -0.015(4) -0.009(5)
C54' 0.059(6) 0.078(7) 0.104(9) 0.039(6) -0.022(6) -0.032(5)
C55' 0.046(7) 0.072(13) 0.033(8) 0.017(6) 0.000(5) -0.024(8)
C56' 0.133(13) 0.053(7) 0.054(7) -0.001(5) 0.004(10) -0.035(10)

loop_
_atom_type_symbol
_atom_type_description
_atom_type_scat_dispersion_real
_atom_type_scat_dispersion_imag
_atom_type_scat_source
C C 0.0033 0.0016 'International Tables Vol C Tables 4.2.6.8 and 6.1.1.4'
H H 0.0000 0.0000 'International Tables Vol C Tables 4.2.6.8 and 6.1.1.4'
N N 0.0061 0.0033 'International Tables Vol C Tables 4.2.6.8 and 6.1.1.4'
O O 0.0106 0.0060 'International Tables Vol C Tables 4.2.6.8 and 6.1.1.4'
Zn Zn 0.2839 1.4301 'International Tables Vol C Tables 4.2.6.8 and 6.1.1.4'
Li Li -0.0003 0.0001 'International Tables Vol C Tables 4.2.6.8 and 6.1.1.4'

loop_
_geom_angle_atom_site_label_1
_geom_angle_atom_site_label_2
_geom_angle_atom_site_label_3
_geom_angle
_geom_angle_site_symmetry_1
_geom_angle_site_symmetry_3
_geom_angle_publ_flag
N1 Zn1 N3 114.82(9) . . ?
N1 Zn1 O2 112.59(8) . . ?
N3 Zn1 O2 109.70(8) . . ?
N1 Zn1 O2 113.33(8) . 2_456 ?
N3 Zn1 O2 116.12(8) . 2_456 ?
O2 Zn1 O2 87.04(8) . 2_456 ?
N1 Zn1 Zn1 122.54(6) . 2_456 ?
N3 Zn1 Zn1 122.43(7) . 2_456 ?
O2 Zn1 Zn1 43.70(5) . 2_456 ?
O2 Zn1 Zn1 43.34(5) 2_456 2_456 ?
N1 Zn1 Li1 141.09(12) . 2_456 ?
N3 Zn1 Li1 76.45(11) . 2_456 ?
O2 Zn1 Li1 96.04(11) . 2_456 ?
O2 Zn1 Li1 39.96(10) 2_456 2_456 ?
Zn1 Zn1 Li1 62.75(9) 2_456 2_456 ?
N1 Zn1 Li1 76.31(11) . . ?
N3 Zn1 Li1 137.61(11) . . ?
O2 Zn1 Li1 37.58(10) . . ?
O2 Zn1 Li1 92.55(11) 2_456 . ?
Zn1 Zn1 Li1 59.08(9) 2_456 . ?
Li1 Zn1 Li1 121.83(9) 2_456 . ?
C7 N1 C6 118.3(2) . . ?
C7 N1 Zn1 122.18(18) . . ?
C6 N1 Zn1 119.20(16) . . ?
C3 C2 C1 120.3(3) . . ?
C49 O1 Li2 122.6(2) . . ?
C49 O1 Zn2 116.91(16) . . ?
Li2 O1 Zn2 102.63(16) . . ?
C49 O1 Zn2 119.24(15) . 2_565 ?
Li2 O1 Zn2 96.95(17) . 2_565 ?
Zn2 O1 Zn2 92.87(7) . 2_565 ?
O2 Li1 N4 105.5(2) . 2_456 ?
O2 Li1 N2 109.1(2) . . ?
N4 Li1 N2 109.2(2) 2_456 . ?
O2 Li1 O4 120.5(2) . . ?
N4 Li1 O4 111.7(2) 2_456 . ?
N2 Li1 O4 100.6(2) . . ?
O2 Li1 Zn1 42.82(11) . 2_456 ?
N4 Li1 Zn1 73.98(16) 2_456 2_456 ?
N2 Li1 Zn1 93.10(18) . 2_456 ?
O4 Li1 Zn1 162.1(2) . 2_456 ?
O2 Li1 Zn1 39.87(11) . . ?
N4 Li1 Zn1 131.9(2) 2_456 . ?
N2 Li1 Zn1 71.73(15) . . ?
O4 Li1 Zn1 115.3(2) . . ?
Zn1 Li1 Zn1 58.17(9) 2_456 . ?
N7 Zn2 N5 115.45(9) . . ?
N7 Zn2 O1 108.12(9) . . ?
N5 Zn2 O1 115.87(9) . . ?
N7 Zn2 O1 116.38(8) . 2_565 ?
N5 Zn2 O1 110.79(9) . 2_565 ?
O1 Zn2 O1 87.13(7) . 2_565 ?
N7 Zn2 Zn2 121.44(7) . 2_565 ?
N5 Zn2 Zn2 123.08(7) . 2_565 ?
O1 Zn2 Zn2 43.83(5) . 2_565 ?
O1 Zn2 Zn2 43.30(5) 2_565 2_565 ?
N7 Zn2 Li2 76.69(12) . 2_565 ?
N5 Zn2 Li2 137.16(12) . 2_565 ?
O1 Zn2 Li2 96.12(10) . 2_565 ?
O1 Zn2 Li2 39.86(11) 2_565 2_565 ?
Zn2 Zn2 Li2 62.68(9) 2_565 2_565 ?
N7 Zn2 Li2 136.22(12) . . ?
N5 Zn2 Li2 79.41(11) . . ?
O1 Zn2 Li2 37.41(10) . . ?
O1 Zn2 Li2 92.43(10) 2_565 . ?
Zn2 Zn2 Li2 58.93(8) 2_565 . ?
Li2 Zn2 Li2 121.61(9) 2_565 . ?
C11 N2 C7 117.8(2) . . ?
C11 N2 Li1 113.9(2) . . ?
C7 N2 Li1 123.5(2) . . ?
C2 C3 C4 119.6(3) . . ?
O1 Li2 O3 118.4(3) . . ?
O1 Li2 N6 109.1(2) . . ?
O3 Li2 N6 101.7(2) . . ?
O1 Li2 N8 105.9(2) . 2_565 ?
O3 Li2 N8 111.5(2) . 2_565 ?
N6 Li2 N8 110.1(2) . 2_565 ?
O1 Li2 Zn2 43.19(11) . 2_565 ?
O3 Li2 Zn2 159.7(2) . 2_565 ?
N6 Li2 Zn2 94.21(18) . 2_565 ?
N8 Li2 Zn2 73.77(14) 2_565 2_565 ?
O1 Li2 Zn2 39.97(11) . . ?
O3 Li2 Zn2 115.2(2) . . ?
N6 Li2 Zn2 71.17(15) . . ?
N8 Li2 Zn2 131.9(2) 2_565 . ?
Zn2 Li2 Zn2 58.39(9) 2_565 . ?
C23 O2 Li1 123.4(2) . . ?
C23 O2 Zn1 118.46(15) . . ?
Li1 O2 Zn1 102.55(16) . . ?
C23 O2 Zn1 116.31(16) . 2_456 ?
Li1 O2 Zn1 97.21(16) . 2_456 ?
Zn1 O2 Zn1 92.96(7) . 2_456 ?
C16 N3 C17 119.5(2) . . ?
C16 N3 Zn1 121.68(19) . . ?
C17 N3 Zn1 117.88(17) . . ?
C3 C4 C5 121.0(3) . . ?
C56' O3 C55 97.7(9) . . ?
C56' O3 C55' 112.8(10) . . ?
C55 O3 C55' 15.3(13) . . ?
C56' O3 C56 23.7(8) . . ?
C55 O3 C56 110.1(8) . . ?
C55' O3 C56 124.9(10) . . ?
C56' O3 Li2 124.9(7) . . ?
C55 O3 Li2 127.6(8) . . ?
C55' O3 Li2 113.8(9) . . ?
C56 O3 Li2 121.0(6) . . ?
C12 N4 C16 118.6(2) . . ?
C12 N4 Li1 115.8(2) . 2_456 ?
C16 N4 Li1 121.8(2) . 2_456 ?
C4 C5 C6 120.1(3) . . ?
C54 O4 C54' 41.6(5) . . ?
C54 O4 C53 105.1(8) . . ?
C54' O4 C53 113.7(9) . . ?
C54 O4 C53' 110.9(10) . . ?
C54' O4 C53' 104.4(9) . . ?
C53 O4 C53' 20.4(13) . . ?
C54 O4 Li1 140.9(3) . . ?
C54' O4 Li1 126.8(6) . . ?
C53 O4 Li1 111.4(8) . . ?
C53' O4 Li1 108.3(9) . . ?
C31 N5 C32 118.8(2) . . ?
C31 N5 Zn2 121.07(18) . . ?
C32 N5 Zn2 118.95(18) . . ?
C1 C6 C5 118.1(3) . . ?
C1 C6 N1 120.5(3) . . ?
C5 C6 N1 121.1(3) . . ?
C27 N6 C31 118.1(2) . . ?
C27 N6 Li2 110.6(2) . . ?
C31 N6 Li2 129.1(2) . . ?
N2 C7 N1 116.8(2) . . ?
N2 C7 C8 120.1(2) . . ?
N1 C7 C8 123.0(3) . . ?
C42 N7 C43 117.6(2) . . ?
C42 N7 Zn2 120.14(19) . . ?
C43 N7 Zn2 120.15(18) . . ?
C9 C8 C7 119.9(3) . . ?
C38 N8 C42 118.1(2) . . ?
C38 N8 Li2 118.8(2) . 2_565 ?
C42 N8 Li2 121.7(2) . 2_565 ?
C8 C9 C10 119.5(3) . . ?
C11 C10 C9 117.7(3) . . ?
N2 C11 C10 124.9(3) . . ?
C6 C1 C2 120.9(3) . . ?
N4 C12 C13 124.1(3) . . ?
C12 C13 C14 117.5(3) . . ?
C15 C14 C13 120.5(3) . . ?
C14 C15 C16 119.3(3) . . ?
N4 C16 N3 116.2(2) . . ?
N4 C16 C15 119.9(3) . . ?
N3 C16 C15 123.8(3) . . ?
C18 C17 C22 117.0(3) . . ?
C18 C17 N3 122.1(3) . . ?
C22 C17 N3 120.6(2) . . ?
C19 C18 C17 121.3(3) . . ?
C18 C19 C20 120.8(3) . . ?
C21 C20 C19 118.9(3) . . ?
C20 C21 C22 120.6(3) . . ?
C21 C22 C17 121.3(3) . . ?
N6 C27 C28 124.2(3) . . ?
C27 C28 C29 117.6(3) . . ?
C30 C29 C28 120.0(3) . . ?
C29 C30 C31 120.2(3) . . ?
N6 C31 N5 116.5(2) . . ?
N6 C31 C30 119.8(3) . . ?
N5 C31 C30 123.6(3) . . ?
C37 C32 C33 117.9(3) . . ?
C37 C32 N5 121.0(3) . . ?
C33 C32 N5 121.0(3) . . ?
C34 C33 C32 120.7(4) . . ?
C35 C34 C33 120.5(4) . . ?
C34 C35 C36 120.0(3) . . ?
C35 C36 C37 120.0(3) . . ?
C32 C37 C36 120.8(3) . . ?
N8 C38 C39 125.3(3) . . ?
C38 C39 C40 116.4(3) . . ?
C41 C40 C39 120.7(3) . . ?
C40 C41 C42 119.5(3) . . ?
N8 C42 N7 116.5(2) . . ?
N8 C42 C41 119.9(3) . . ?
N7 C42 C41 123.4(3) . . ?
C48 C43 C44 118.0(3) . . ?
C48 C43 N7 121.0(3) . . ?
C44 C43 N7 120.9(3) . . ?
C45 C44 C43 120.8(3) . . ?
C44 C45 C46 121.2(3) . . ?
C47 C46 C45 119.2(3) . . ?
C46 C47 C48 120.0(3) . . ?
C43 C48 C47 120.8(3) . . ?
O1 C49 C50 113.3(2) . . ?
C49 C50 C51 113.0(3) . . ?
C52 C51 C50 113.3(3) . . ?
O2 C23 C24 112.5(2) . . ?
C23 C24 C25 112.5(10) . . ?
C23 C24 C25' 114.1(10) . . ?
C25 C24 C25' 12.4(13) . . ?
C24 C25 C26 108.3(14) . . ?
C26' C25' C24 116.8(12) . . ?
O4 C54 C55 108.3(8) . . ?
O3 C55 C54 111.0(14) . . ?
O4 C54' C55' 115.3(12) . . ?
C54' C55' O3 118.3(18) . . ?

loop_
_geom_bond_atom_site_label_1
_geom_bond_atom_site_label_2
_geom_bond_distance
_geom_bond_site_symmetry_2
_geom_bond_publ_flag
Zn1 N1 1.983(2) . ?
Zn1 N3 1.987(2) . ?
Zn1 O2 2.0274(18) . ?
Zn1 O2 2.0410(19) 2_456 ?
Zn1 Zn1 2.9502(8) 2_456 ?
Zn1 Li1 2.979(5) 2_456 ?
Zn1 Li1 3.087(5) . ?
N1 C7 1.366(3) . ?
N1 C6 1.417(4) . ?
C2 C3 1.366(5) . ?
C2 C1 1.395(4) . ?
O1 C49 1.439(3) . ?
O1 Li2 1.916(5) . ?
O1 Zn2 2.0262(18) . ?
O1 Zn2 2.0461(18) 2_565 ?
Li1 O2 1.929(5) . ?
Li1 N4 2.055(5) 2_456 ?
Li1 N2 2.059(5) . ?
Li1 O4 2.096(5) . ?
Li1 Zn1 2.979(5) 2_456 ?
Zn2 N7 1.976(2) . ?
Zn2 N5 1.985(2) . ?
Zn2 O1 2.0461(18) 2_565 ?
Zn2 Zn2 2.9507(6) 2_565 ?
Zn2 Li2 2.968(4) 2_565 ?
Zn2 Li2 3.078(5) . ?
N2 C11 1.353(3) . ?
N2 C7 1.355(4) . ?
C3 C4 1.374(5) . ?
Li2 O3 2.033(5) . ?
Li2 N6 2.062(5) . ?
Li2 N8 2.071(5) 2_565 ?
Li2 Zn2 2.968(4) 2_565 ?
O2 C23 1.448(3) . ?
O2 Zn1 2.0410(19) 2_456 ?
N3 C16 1.363(4) . ?
N3 C17 1.414(4) . ?
C4 C5 1.388(5) . ?
O3 C56' 1.289(15) . ?
O3 C55 1.34(2) . ?
O3 C55' 1.542(18) . ?
O3 C56 1.545(11) . ?
N4 C12 1.351(4) . ?
N4 C16 1.360(4) . ?
N4 Li1 2.055(5) 2_456 ?
C5 C6 1.396(4) . ?
O4 C54 1.394(6) . ?
O4 C54' 1.397(9) . ?
O4 C53 1.432(18) . ?
O4 C53' 1.463(16) . ?
N5 C31 1.362(4) . ?
N5 C32 1.417(4) . ?
C6 C1 1.389(4) . ?
N6 C27 1.351(4) . ?
N6 C31 1.359(4) . ?
C7 C8 1.422(4) . ?
N7 C42 1.363(4) . ?
N7 C43 1.421(4) . ?
C8 C9 1.372(4) . ?
N8 C38 1.335(4) . ?
N8 C42 1.363(4) . ?
N8 Li2 2.071(5) 2_565 ?
C9 C10 1.389(5) . ?
C10 C11 1.362(4) . ?
C12 C13 1.370(4) . ?
C13 C14 1.387(5) . ?
C14 C15 1.369(5) . ?
C15 C16 1.421(4) . ?
C17 C18 1.395(4) . ?
C17 C22 1.396(4) . ?
C18 C19 1.373(5) . ?
C19 C20 1.379(5) . ?
C20 C21 1.374(4) . ?
C21 C22 1.379(5) . ?
C27 C28 1.370(4) . ?
C28 C29 1.384(5) . ?
C29 C30 1.361(5) . ?
C30 C31 1.412(4) . ?
C32 C37 1.387(4) . ?
C32 C33 1.398(4) . ?
C33 C34 1.384(5) . ?
C34 C35 1.367(6) . ?
C35 C36 1.373(5) . ?
C36 C37 1.396(4) . ?
C38 C39 1.378(4) . ?
C39 C40 1.385(5) . ?
C40 C41 1.369(5) . ?
C41 C42 1.415(4) . ?
C43 C48 1.392(4) . ?
C43 C44 1.393(4) . ?
C44 C45 1.366(5) . ?
C45 C46 1.386(5) . ?
C46 C47 1.373(5) . ?
C47 C48 1.397(5) . ?
C49 C50 1.497(4) . ?
C50 C51 1.537(5) . ?
C51 C52 1.518(6) . ?
C23 C24 1.508(4) . ?
C24 C25 1.520(11) . ?
C24 C25' 1.520(11) . ?
C25 C26 1.60(3) . ?
C25' C26' 1.39(2) . ?
C54 C55 1.54(2) . ?
C54' C55' 1.46(3) . ?
